data_2220671
loop_
_publ_author_name
'Xia, Hai-Tao'
'Liu, Yu-Fen'
'Yang, Shu-Ping'
'Wang, Da-Qi'

_publ_section_title
Bis{6,6'-dimethoxy-2,2'-[ethane-1,2-diylbis(iminomethylene)]diphenolato(1.5{-})-\k^4^<i>O</i>,<i>N</i>,<i>N</i>',<i>O</i>'}praeseodymium(III)
_journal_coeditor_code AT2681
_journal_issue 2
_journal_name_full 'Acta Crystallographica Section E'
_journal_page_first m200
_journal_paper_doi 10.1107/S1600536809001500
_journal_volume 65
_journal_year 2009
_chemical_formula_iupac '[Pr (C18 H22.5 N2 O4)2]'
_chemical_formula_moiety 'C36 H45 N4 O8 Pr'
_chemical_formula_sum 'C36 H45 N4 O8 Pr'
_chemical_formula_weight 802.67
_chemical_name_systematic
;Bis{6,6'-dimethoxy-2,2'-[ethane-1,2-diylbis(iminomethylene)]diphenolato(1.5-)-
\k^4^<i>O</i>,<i>N</i>,<i>N</i>',<i>O</i>'}praeseodymium(III)
;
_space_group_IT_number 45
_symmetry_cell_setting orthorhombic
_symmetry_space_group_name_Hall 'I 2 -2c'
_symmetry_space_group_name_H-M 'I b a 2'
_atom_sites_solution_hydrogens geom
_atom_sites_solution_primary direct
_atom_sites_solution_secondary difmap
_audit_creation_method SHELXL-97
_cell_angle_alpha 90.00
_cell_angle_beta 90.00
_cell_angle_gamma 90.00
_cell_formula_units_Z 4
_cell_length_a 21.977(3)
_cell_length_b 11.1616(12)
_cell_length_c 14.1699(18)
_cell_measurement_reflns_used 4426
_cell_measurement_temperature 298(2)
_cell_measurement_theta_max 28.227
_cell_measurement_theta_min 2.875
_cell_volume 3475.9(7)
_computing_cell_refinement '<i>SAINT</i> (Siemens, 1996)'
_computing_data_collection '<i>SMART</i> (Siemens, 1996)'
_computing_data_reduction 'SAINT (Siemens, 1996)'
_computing_molecular_graphics 'SHELXTL (Sheldrick, 2008)'
_computing_publication_material 'SHELXTL (Sheldrick, 2008)'
_computing_structure_refinement 'SHELXL97 (Sheldrick, 2008)'
_computing_structure_solution 'SHELXS97 (Sheldrick, 2008)'
_diffrn_ambient_temperature 298(2)
_diffrn_measured_fraction_theta_full 1.000
_diffrn_measured_fraction_theta_max 1.000
_diffrn_measurement_device_type 'Siemens SMART 1000 CCD area-detector'
_diffrn_measurement_method '\f and \w'
_diffrn_radiation_monochromator graphite
_diffrn_radiation_source 'fine-focus sealed tube'
_diffrn_radiation_type MoK\a
_diffrn_radiation_wavelength 0.71073
_diffrn_reflns_av_R_equivalents 0.0297
_diffrn_reflns_av_sigmaI/netI 0.0366
_diffrn_reflns_limit_h_max 24
_diffrn_reflns_limit_h_min -26
_diffrn_reflns_limit_k_max 13
_diffrn_reflns_limit_k_min -10
_diffrn_reflns_limit_l_max 16
_diffrn_reflns_limit_l_min -15
_diffrn_reflns_number 8635
_diffrn_reflns_theta_full 25.00
_diffrn_reflns_theta_max 25.00
_diffrn_reflns_theta_min 1.85
_diffrn_standards_decay_% 0
_diffrn_standards_interval_count 0
_diffrn_standards_interval_time 0
_diffrn_standards_number 0
_exptl_absorpt_coefficient_mu 1.459
_exptl_absorpt_correction_T_max 0.8922
_exptl_absorpt_correction_T_min 0.7396
_exptl_absorpt_correction_type multi-scan
_exptl_absorpt_process_details '(SADABS; Sheldrick, 1996)'
_exptl_crystal_colour brown
_exptl_crystal_density_diffrn 1.534
_exptl_crystal_density_method 'not measured'
_exptl_crystal_description block
_exptl_crystal_F_000 1648
_exptl_crystal_size_max 0.22
_exptl_crystal_size_mid 0.13
_exptl_crystal_size_min 0.08
_refine_diff_density_max 0.687
_refine_diff_density_min -0.369
_refine_ls_abs_structure_details 'Flack (1983), 1271 Freidel pairs'
_refine_ls_abs_structure_Flack 0.00(3)
_refine_ls_extinction_method none
_refine_ls_goodness_of_fit_ref 1.066
_refine_ls_hydrogen_treatment constr
_refine_ls_matrix_type full
_refine_ls_number_parameters 222
_refine_ls_number_reflns 2878
_refine_ls_number_restraints 1
_refine_ls_restrained_S_all 1.066
_refine_ls_R_factor_all 0.0446
_refine_ls_R_factor_gt 0.0278
_refine_ls_shift/su_max 0.001
_refine_ls_shift/su_mean 0.000
_refine_ls_structure_factor_coef Fsqd
_refine_ls_weighting_details 'calc w=1/[\s^2^(Fo^2^)+(0.0246P)^2^+7.4954P] where P=(Fo^2^+2Fc^2^)/3'
_refine_ls_weighting_scheme calc
_refine_ls_wR_factor_gt 0.0612
_refine_ls_wR_factor_ref 0.0698
_reflns_number_gt 2230
_reflns_number_total 2878
_reflns_threshold_expression I>2\s(I)
_cod_data_source_file at2681.cif
_cod_data_source_block I
_cod_original_cell_volume 3475.8(7)
_cod_database_code 2220671
_cod_database_fobs_code 2220671

loop_
_symmetry_equiv_pos_as_xyz
'x, y, z'
'-x, -y, z'
'x+1/2, -y+1/2, z'
'-x+1/2, y+1/2, z'
'x+1/2, y+1/2, z+1/2'
'-x+1/2, -y+1/2, z+1/2'
'x+1, -y+1, z+1/2'
'-x+1, y+1, z+1/2'

loop_
_atom_site_type_symbol
_atom_site_label
_atom_site_fract_x
_atom_site_fract_y
_atom_site_fract_z
_atom_site_U_iso_or_equiv
_atom_site_adp_type
_atom_site_calc_flag
_atom_site_refinement_flags
_atom_site_occupancy
_atom_site_disorder_assembly
_atom_site_disorder_group
Pr Pr1 0.5000 0.5000 0.34632(9) 0.03225(10) Uani d S 1 . .
N N1 0.6052(2) 0.5730(5) 0.4112(4) 0.0494(13) Uani d . 1 . .
H H1 0.6334 0.5339 0.3757 0.059 Uiso calc R 1 . .
N N2 0.5336(2) 0.7094(4) 0.2803(3) 0.0446(12) Uani d . 1 . .
H H2 0.5154 0.7641 0.3186 0.054 Uiso calc R 1 . .
O O1 0.53496(16) 0.3653(4) 0.4463(3) 0.0437(9) Uani d . 1 . .
O O2 0.5617(2) 0.1320(4) 0.4296(4) 0.0719(14) Uani d . 1 . .
O O3 0.43210(16) 0.5583(3) 0.2419(3) 0.0395(8) Uani d . 1 . .
H H3C 0.4017 0.5132 0.2524 0.059 Uiso d PR 0.50 . .
O O4 0.31350(17) 0.5867(4) 0.2690(3) 0.0547(11) Uani d . 1 . .
C C1 0.6158(3) 0.7002(7) 0.3927(7) 0.063(2) Uani d . 1 . .
H H1A 0.6583 0.7191 0.4037 0.075 Uiso calc R 1 . .
H H1B 0.5914 0.7481 0.4354 0.075 Uiso calc R 1 . .
C C2 0.5994(3) 0.7299(6) 0.2921(6) 0.061(2) Uani d . 1 . .
H H2A 0.6091 0.8129 0.2785 0.074 Uiso calc R 1 . .
H H2B 0.6221 0.6794 0.2490 0.074 Uiso calc R 1 . .
C C3 0.6177(3) 0.5354(7) 0.5091(5) 0.062(2) Uani d . 1 . .
H H3A 0.5823 0.5513 0.5482 0.074 Uiso calc R 1 . .
H H3B 0.6516 0.5809 0.5342 0.074 Uiso calc R 1 . .
C C4 0.6322(3) 0.4054(7) 0.5115(4) 0.0574(19) Uani d . 1 . .
C C5 0.5892(3) 0.3256(7) 0.4762(5) 0.048(2) Uani d . 1 . .
C C6 0.6047(3) 0.2033(7) 0.4686(5) 0.0616(19) Uani d . 1 . .
C C7 0.6621(3) 0.1636(9) 0.5003(6) 0.071(3) Uani d . 1 . .
H H7 0.6725 0.0830 0.4968 0.085 Uiso calc R 1 . .
C C8 0.7014(4) 0.2440(10) 0.5356(6) 0.082(3) Uani d . 1 . .
H H8 0.7394 0.2174 0.5554 0.098 Uiso calc R 1 . .
C C9 0.6885(3) 0.3609(9) 0.5435(5) 0.073(2) Uani d . 1 . .
H H9 0.7168 0.4128 0.5701 0.088 Uiso calc R 1 . .
C C10 0.5795(4) 0.0130(7) 0.4047(8) 0.105(3) Uani d . 1 . .
H H10A 0.6162 0.0159 0.3680 0.157 Uiso calc R 1 . .
H H10B 0.5478 -0.0239 0.3682 0.157 Uiso calc R 1 . .
H H10C 0.5864 -0.0328 0.4610 0.157 Uiso calc R 1 . .
C C11 0.5117(3) 0.7376(6) 0.1847(5) 0.0556(17) Uani d . 1 . .
H H11A 0.5213 0.6721 0.1422 0.067 Uiso calc R 1 . .
H H11B 0.5316 0.8093 0.1616 0.067 Uiso calc R 1 . .
C C12 0.4433(3) 0.7570(6) 0.1875(4) 0.0491(15) Uani d . 1 . .
C C13 0.4073(3) 0.6640(6) 0.2217(5) 0.0414(17) Uani d . 1 . .
C C14 0.3448(3) 0.6836(6) 0.2338(4) 0.0456(14) Uani d . 1 . .
C C15 0.3194(3) 0.7933(7) 0.2106(5) 0.0562(18) Uani d . 1 . .
H H15 0.2779 0.8067 0.2183 0.067 Uiso calc R 1 . .
C C16 0.3569(4) 0.8827(7) 0.1757(6) 0.068(2) Uani d . 1 . .
H H16 0.3399 0.9564 0.1600 0.082 Uiso calc R 1 . .
C C17 0.4164(4) 0.8664(6) 0.1639(5) 0.066(2) Uani d . 1 . .
H H17 0.4403 0.9281 0.1399 0.079 Uiso calc R 1 . .
C C18 0.2529(3) 0.6065(8) 0.2982(6) 0.079(2) Uani d . 1 . .
H H18A 0.2509 0.6785 0.3351 0.119 Uiso calc R 1 . .
H H18B 0.2393 0.5400 0.3356 0.119 Uiso calc R 1 . .
H H18C 0.2272 0.6145 0.2438 0.119 Uiso calc R 1 . .

loop_
_atom_site_aniso_label
_atom_site_aniso_U_11
_atom_site_aniso_U_22
_atom_site_aniso_U_33
_atom_site_aniso_U_12
_atom_site_aniso_U_13
_atom_site_aniso_U_23
Pr1 0.02417(14) 0.03686(17) 0.03572(16) -0.00020(19) 0.000 0.000
N1 0.030(2) 0.060(3) 0.058(3) 0.001(2) -0.002(2) -0.025(3)
N2 0.036(3) 0.043(3) 0.055(3) -0.009(2) 0.014(2) -0.004(2)
O1 0.031(2) 0.059(3) 0.040(2) 0.0115(19) -0.0036(17) 0.005(2)
O2 0.067(3) 0.057(3) 0.092(4) 0.020(3) 0.017(3) 0.023(3)
O3 0.041(2) 0.037(2) 0.041(2) 0.0023(19) -0.0060(19) 0.0011(18)
O4 0.035(2) 0.065(3) 0.064(3) 0.005(2) -0.0034(19) 0.002(2)
C1 0.033(4) 0.068(5) 0.088(5) -0.013(3) 0.006(4) -0.031(4)
C2 0.045(4) 0.050(4) 0.090(6) -0.016(3) 0.020(4) -0.011(4)
C3 0.044(4) 0.090(6) 0.052(4) 0.001(3) -0.008(3) -0.025(4)
C4 0.043(3) 0.090(6) 0.040(4) 0.020(4) -0.003(3) -0.009(4)
C5 0.042(4) 0.069(6) 0.031(4) 0.017(4) 0.006(3) 0.010(4)
C6 0.054(4) 0.082(5) 0.049(4) 0.023(4) 0.008(3) 0.018(4)
C7 0.054(5) 0.091(7) 0.067(6) 0.030(5) 0.013(4) 0.025(5)
C8 0.062(5) 0.116(8) 0.067(5) 0.032(5) -0.008(4) 0.013(5)
C9 0.051(4) 0.116(7) 0.054(4) 0.016(5) -0.011(3) -0.008(5)
C10 0.100(6) 0.066(5) 0.149(8) 0.021(5) 0.023(6) 0.020(6)
C11 0.064(5) 0.044(3) 0.058(4) -0.006(3) 0.022(3) 0.002(3)
C12 0.059(4) 0.043(4) 0.045(3) 0.010(3) 0.006(3) 0.004(3)
C13 0.045(4) 0.046(4) 0.033(4) 0.006(4) -0.004(3) -0.004(3)
C14 0.051(3) 0.049(4) 0.037(3) 0.009(3) -0.005(3) -0.003(3)
C15 0.053(4) 0.057(4) 0.058(5) 0.016(4) -0.008(3) -0.007(3)
C16 0.078(6) 0.051(5) 0.074(5) 0.019(4) -0.001(4) 0.010(4)
C17 0.079(5) 0.049(4) 0.071(5) 0.005(4) 0.012(4) 0.012(4)
C18 0.044(4) 0.099(6) 0.095(5) -0.001(4) 0.001(4) 0.008(5)

loop_
_atom_type_symbol
_atom_type_description
_atom_type_scat_dispersion_real
_atom_type_scat_dispersion_imag
_atom_type_scat_source
C C 0.0033 0.0016 'International Tables Vol C Tables 4.2.6.8 and 6.1.1.4'
H H 0.0000 0.0000 'International Tables Vol C Tables 4.2.6.8 and 6.1.1.4'
N N 0.0061 0.0033 'International Tables Vol C Tables 4.2.6.8 and 6.1.1.4'
O O 0.0106 0.0060 'International Tables Vol C Tables 4.2.6.8 and 6.1.1.4'
Pr Pr -0.2180 2.8214 'International Tables Vol C Tables 4.2.6.8 and 6.1.1.4'

loop_
_geom_angle_atom_site_label_1
_geom_angle_atom_site_label_2
_geom_angle_atom_site_label_3
_geom_angle_site_symmetry_1
_geom_angle_site_symmetry_3
_geom_angle
_geom_angle_publ_flag
O3 Pr1 O3 . 2_665 95.47(19) ?
O3 Pr1 O1 . 2_665 89.65(13) ?
O3 Pr1 O1 2_665 2_665 150.52(13) ?
O3 Pr1 O1 . . 150.52(13) ?
O3 Pr1 O1 2_665 . 89.65(13) ?
O1 Pr1 O1 2_665 . 100.0(2) ?
O3 Pr1 N1 . 2_665 74.28(15) ?
O3 Pr1 N1 2_665 2_665 137.99(15) ?
O1 Pr1 N1 2_665 2_665 71.27(16) ?
O1 Pr1 N1 . 2_665 82.53(15) ?
O3 Pr1 N1 . . 137.99(15) ?
O3 Pr1 N1 2_665 . 74.28(15) ?
O1 Pr1 N1 2_665 . 82.53(15) ?
O1 Pr1 N1 . . 71.27(16) ?
N1 Pr1 N1 2_665 . 138.9(2) ?
O3 Pr1 N2 . 2_665 80.36(14) ?
O3 Pr1 N2 2_665 2_665 71.79(14) ?
O1 Pr1 N2 2_665 2_665 137.63(14) ?
O1 Pr1 N2 . 2_665 73.73(16) ?
N1 Pr1 N2 2_665 2_665 66.38(16) ?
N1 Pr1 N2 . 2_665 130.63(15) ?
O3 Pr1 N2 . . 71.79(14) ?
O3 Pr1 N2 2_665 . 80.36(14) ?
O1 Pr1 N2 2_665 . 73.73(16) ?
O1 Pr1 N2 . . 137.63(14) ?
N1 Pr1 N2 2_665 . 130.63(15) ?
N1 Pr1 N2 . . 66.38(16) ?
N2 Pr1 N2 2_665 . 138.2(2) ?
O3 Pr1 H3C . . 18.9 ?
O3 Pr1 H3C 2_665 . 104.0 ?
O1 Pr1 H3C 2_665 . 90.0 ?
O1 Pr1 H3C . . 132.2 ?
N1 Pr1 H3C 2_665 . 56.7 ?
N1 Pr1 H3C . . 156.4 ?
N2 Pr1 H3C 2_665 . 68.0 ?
N2 Pr1 H3C . . 90.0 ?
C1 N1 C3 . . 114.5(6) ?
C1 N1 Pr1 . . 112.3(4) ?
C3 N1 Pr1 . . 113.9(4) ?
C1 N1 H1 . . 105.0 ?
C3 N1 H1 . . 105.0 ?
Pr1 N1 H1 . . 105.0 ?
C11 N2 C2 . . 113.1(5) ?
C11 N2 Pr1 . . 115.2(4) ?
C2 N2 Pr1 . . 112.0(4) ?
C11 N2 H2 . . 105.1 ?
C2 N2 H2 . . 105.1 ?
Pr1 N2 H2 . . 105.1 ?
C5 O1 Pr1 . . 137.6(4) ?
C6 O2 C10 . . 117.1(6) ?
C13 O3 Pr1 . . 133.2(4) ?
C13 O3 H3C . . 103.9 ?
Pr1 O3 H3C . . 103.9 ?
C14 O4 C18 . . 117.0(5) ?
N1 C1 C2 . . 110.2(6) ?
N1 C1 H1A . . 109.6 ?
C2 C1 H1A . . 109.6 ?
N1 C1 H1B . . 109.6 ?
C2 C1 H1B . . 109.6 ?
H1A C1 H1B . . 108.1 ?
N2 C2 C1 . . 108.0(6) ?
N2 C2 H2A . . 110.1 ?
C1 C2 H2A . . 110.1 ?
N2 C2 H2B . . 110.1 ?
C1 C2 H2B . . 110.1 ?
H2A C2 H2B . . 108.4 ?
N1 C3 C4 . . 109.8(5) ?
N1 C3 H3A . . 109.7 ?
C4 C3 H3A . . 109.7 ?
N1 C3 H3B . . 109.7 ?
C4 C3 H3B . . 109.7 ?
H3A C3 H3B . . 108.2 ?
C5 C4 C9 . . 119.1(7) ?
C5 C4 C3 . . 118.1(5) ?
C9 C4 C3 . . 122.7(7) ?
O1 C5 C4 . . 120.4(6) ?
O1 C5 C6 . . 120.6(7) ?
C4 C5 C6 . . 118.9(6) ?
O2 C6 C7 . . 124.7(7) ?
O2 C6 C5 . . 115.6(6) ?
C7 C6 C5 . . 119.6(8) ?
C8 C7 C6 . . 119.0(9) ?
C8 C7 H7 . . 120.5 ?
C6 C7 H7 . . 120.5 ?
C9 C8 C7 . . 123.0(8) ?
C9 C8 H8 . . 118.5 ?
C7 C8 H8 . . 118.5 ?
C8 C9 C4 . . 120.2(8) ?
C8 C9 H9 . . 119.9 ?
C4 C9 H9 . . 119.9 ?
O2 C10 H10A . . 109.5 ?
O2 C10 H10B . . 109.5 ?
H10A C10 H10B . . 109.5 ?
O2 C10 H10C . . 109.5 ?
H10A C10 H10C . . 109.5 ?
H10B C10 H10C . . 109.5 ?
N2 C11 C12 . . 109.3(5) ?
N2 C11 H11A . . 109.8 ?
C12 C11 H11A . . 109.8 ?
N2 C11 H11B . . 109.8 ?
C12 C11 H11B . . 109.8 ?
H11A C11 H11B . . 108.3 ?
C13 C12 C17 . . 119.7(6) ?
C13 C12 C11 . . 117.7(5) ?
C17 C12 C11 . . 122.4(6) ?
O3 C13 C12 . . 120.2(6) ?
O3 C13 C14 . . 120.9(6) ?
C12 C13 C14 . . 118.9(6) ?
O4 C14 C15 . . 125.4(6) ?
O4 C14 C13 . . 114.3(5) ?
C15 C14 C13 . . 120.2(6) ?
C16 C15 C14 . . 118.8(7) ?
C16 C15 H15 . . 120.6 ?
C14 C15 H15 . . 120.6 ?
C17 C16 C15 . . 122.0(7) ?
C17 C16 H16 . . 119.0 ?
C15 C16 H16 . . 119.0 ?
C16 C17 C12 . . 120.3(7) ?
C16 C17 H17 . . 119.8 ?
C12 C17 H17 . . 119.8 ?
O4 C18 H18A . . 109.5 ?
O4 C18 H18B . . 109.5 ?
H18A C18 H18B . . 109.5 ?
O4 C18 H18C . . 109.5 ?
H18A C18 H18C . . 109.5 ?
H18B C18 H18C . . 109.5 ?

loop_
_geom_bond_atom_site_label_1
_geom_bond_atom_site_label_2
_geom_bond_site_symmetry_2
_geom_bond_distance
_geom_bond_publ_flag
Pr1 O3 . 2.200(4) y
Pr1 O3 2_665 2.200(4) y
Pr1 O1 2_665 2.204(4) y
Pr1 O1 . 2.204(4) y
Pr1 N1 2_665 2.619(4) y
Pr1 N1 . 2.619(4) y
Pr1 N2 2_665 2.623(5) y
Pr1 N2 . 2.623(5) y
Pr1 H3C . 2.5421 ?
N1 C1 . 1.462(9) ?
N1 C3 . 1.475(8) ?
N1 H1 . 0.9100 ?
N2 C11 . 1.471(8) ?
N2 C2 . 1.472(8) ?
N2 H2 . 0.9100 ?
O1 C5 . 1.340(7) ?
O2 C6 . 1.353(8) ?
O2 C10 . 1.428(9) ?
O3 C13 . 1.330(7) ?
O3 H3C . 0.8500 ?
O4 C14 . 1.375(7) ?
O4 C18 . 1.413(8) ?
C1 C2 . 1.508(9) ?
C1 H1A . 0.9700 ?
C1 H1B . 0.9700 ?
C2 H2A . 0.9700 ?
C2 H2B . 0.9700 ?
C3 C4 . 1.486(11) ?
C3 H3A . 0.9700 ?
C3 H3B . 0.9700 ?
C4 C5 . 1.392(10) ?
C4 C9 . 1.409(9) ?
C5 C6 . 1.411(10) ?
C6 C7 . 1.411(9) ?
C7 C8 . 1.344(12) ?
C7 H7 . 0.9300 ?
C8 C9 . 1.340(12) ?
C8 H8 . 0.9300 ?
C9 H9 . 0.9300 ?
C10 H10A . 0.9600 ?
C10 H10B . 0.9600 ?
C10 H10C . 0.9600 ?
C11 C12 . 1.519(9) ?
C11 H11A . 0.9700 ?
C11 H11B . 0.9700 ?
C12 C13 . 1.392(9) ?
C12 C17 . 1.397(9) ?
C13 C14 . 1.402(8) ?
C14 C15 . 1.386(9) ?
C15 C16 . 1.386(11) ?
C15 H15 . 0.9300 ?
C16 C17 . 1.332(10) ?
C16 H16 . 0.9300 ?
C17 H17 . 0.9300 ?
C18 H18A . 0.9600 ?
C18 H18B . 0.9600 ?
C18 H18C . 0.9600 ?

loop_
_geom_hbond_atom_site_label_D
_geom_hbond_atom_site_label_H
_geom_hbond_atom_site_label_A
_geom_hbond_site_symmetry_A
_geom_hbond_distance_DH
_geom_hbond_distance_HA
_geom_hbond_distance_DA
_geom_hbond_angle_DHA
O3 H3C O4 . 0.85 2.12 2.653(5) 120.7
N1 H1 O4 2_665 0.91 2.34 3.229(6) 167.0
N2 H2 O2 2_665 0.91 2.59 3.464(6) 162.3

loop_
_geom_torsion_atom_site_label_1
_geom_torsion_atom_site_label_2
_geom_torsion_atom_site_label_3
_geom_torsion_atom_site_label_4
_geom_torsion_site_symmetry_1
_geom_torsion_site_symmetry_2
_geom_torsion_site_symmetry_3
_geom_torsion_site_symmetry_4
_geom_torsion
_geom_torsion_publ_flag
O3 Pr1 N1 C1 . . . . 19.9(5) ?
O3 Pr1 N1 C1 2_665 . . . 100.5(5) ?
O1 Pr1 N1 C1 2_665 . . . -61.2(4) ?
O1 Pr1 N1 C1 . . . . -164.4(5) ?
N1 Pr1 N1 C1 2_665 . . . -111.1(5) ?
N2 Pr1 N1 C1 2_665 . . . 148.5(4) ?
N2 Pr1 N1 C1 . . . . 14.3(4) ?
O3 Pr1 N1 C3 . . . . 152.2(4) ?
O3 Pr1 N1 C3 2_665 . . . -127.3(4) ?
O1 Pr1 N1 C3 2_665 . . . 71.1(4) ?
O1 Pr1 N1 C3 . . . . -32.2(4) ?
N1 Pr1 N1 C3 2_665 . . . 21.1(4) ?
N2 Pr1 N1 C3 2_665 . . . -79.3(4) ?
N2 Pr1 N1 C3 . . . . 146.6(4) ?
O3 Pr1 N2 C11 . . . . -26.1(4) ?
O3 Pr1 N2 C11 2_665 . . . 72.9(4) ?
O1 Pr1 N2 C11 2_665 . . . -121.3(4) ?
O1 Pr1 N2 C11 . . . . 151.7(3) ?
N1 Pr1 N2 C11 2_665 . . . -75.0(4) ?
N1 Pr1 N2 C11 . . . . 149.9(4) ?
N2 Pr1 N2 C11 2_665 . . . 24.7(3) ?
O3 Pr1 N2 C2 . . . . -157.4(5) ?
O3 Pr1 N2 C2 2_665 . . . -58.3(4) ?
O1 Pr1 N2 C2 2_665 . . . 107.5(5) ?
O1 Pr1 N2 C2 . . . . 20.5(5) ?
N1 Pr1 N2 C2 2_665 . . . 153.8(4) ?
N1 Pr1 N2 C2 . . . . 18.7(4) ?
N2 Pr1 N2 C2 2_665 . . . -106.6(4) ?
O3 Pr1 O1 C5 . . . . 144.6(6) ?
O3 Pr1 O1 C5 2_665 . . . 44.1(6) ?
O1 Pr1 O1 C5 2_665 . . . -107.9(6) ?
N1 Pr1 O1 C5 2_665 . . . -177.3(6) ?
N1 Pr1 O1 C5 . . . . -29.4(6) ?
N2 Pr1 O1 C5 2_665 . . . 115.2(6) ?
N2 Pr1 O1 C5 . . . . -31.1(7) ?
O3 Pr1 O3 C13 2_665 . . . -117.1(6) ?
O1 Pr1 O3 C13 2_665 . . . 33.8(5) ?
O1 Pr1 O3 C13 . . . . 143.9(5) ?
N1 Pr1 O3 C13 2_665 . . . 104.4(6) ?
N1 Pr1 O3 C13 . . . . -44.6(6) ?
N2 Pr1 O3 C13 2_665 . . . 172.5(6) ?
N2 Pr1 O3 C13 . . . . -39.1(5) ?
C3 N1 C1 C2 . . . . -177.7(5) ?
Pr1 N1 C1 C2 . . . . -45.7(6) ?
C11 N2 C2 C1 . . . . 178.9(6) ?
Pr1 N2 C2 C1 . . . . -48.8(6) ?
N1 C1 C2 N2 . . . . 63.9(7) ?
C1 N1 C3 C4 . . . . -155.2(5) ?
Pr1 N1 C3 C4 . . . . 73.6(5) ?
N1 C3 C4 C5 . . . . -57.9(8) ?
N1 C3 C4 C9 . . . . 118.9(6) ?
Pr1 O1 C5 C4 . . . . 53.9(9) ?
Pr1 O1 C5 C6 . . . . -123.3(6) ?
C9 C4 C5 O1 . . . . 179.2(6) ?
C3 C4 C5 O1 . . . . -3.9(9) ?
C9 C4 C5 C6 . . . . -3.5(10) ?
C3 C4 C5 C6 . . . . 173.4(6) ?
C10 O2 C6 C7 . . . . -10.9(10) ?
C10 O2 C6 C5 . . . . 168.7(7) ?
O1 C5 C6 O2 . . . . 0.3(9) ?
C4 C5 C6 O2 . . . . -177.0(6) ?
O1 C5 C6 C7 . . . . 179.9(6) ?
C4 C5 C6 C7 . . . . 2.6(10) ?
O2 C6 C7 C8 . . . . 178.3(7) ?
C5 C6 C7 C8 . . . . -1.2(11) ?
C6 C7 C8 C9 . . . . 0.9(13) ?
C7 C8 C9 C4 . . . . -1.9(13) ?
C5 C4 C9 C8 . . . . 3.2(11) ?
C3 C4 C9 C8 . . . . -173.5(7) ?
C2 N2 C11 C12 . . . . -160.1(5) ?
Pr1 N2 C11 C12 . . . . 69.3(5) ?
N2 C11 C12 C13 . . . . -57.6(7) ?
N2 C11 C12 C17 . . . . 117.5(7) ?
Pr1 O3 C13 C12 . . . . 64.1(8) ?
Pr1 O3 C13 C14 . . . . -116.3(6) ?
C17 C12 C13 O3 . . . . 178.1(6) ?
C11 C12 C13 O3 . . . . -6.7(9) ?
C17 C12 C13 C14 . . . . -1.5(10) ?
C11 C12 C13 C14 . . . . 173.8(5) ?
C18 O4 C14 C15 . . . . -11.0(9) ?
C18 O4 C14 C13 . . . . 169.3(6) ?
O3 C13 C14 O4 . . . . 1.1(9) ?
C12 C13 C14 O4 . . . . -179.3(5) ?
O3 C13 C14 C15 . . . . -178.6(6) ?
C12 C13 C14 C15 . . . . 0.9(10) ?
O4 C14 C15 C16 . . . . -179.9(6) ?
C13 C14 C15 C16 . . . . -0.2(11) ?
C14 C15 C16 C17 . . . . 0.0(12) ?
C15 C16 C17 C12 . . . . -0.5(12) ?
C13 C12 C17 C16 . . . . 1.2(11) ?
C11 C12 C17 C16 . . . . -173.8(7) ?
